data_7043689
loop_
_publ_author_name
'Alberto, Roger'
'Meola, Giuseppe'
'Braband, Henrik'
'Jordi, Sara'
'Fox, Thomas'
'Blacque, Oliver'
'Spingler, Bernhard'

_publ_section_title
;
 Structure and Reactivities of Rhenium and Technetium bis-Arene Sandwich
 Complexes [M(\h6-arene)2]+
;
_journal_name_full 'Dalton Trans.'
_journal_paper_doi 10.1039/C7DT02072D
_journal_year 2017
_chemical_formula_sum 'C29 H53 F3 O12 P3 Re S'
_chemical_formula_weight 961.88
_space_group_crystal_system triclinic
_space_group_IT_number 2
_space_group_name_Hall '-P 1'
_space_group_name_H-M_alt 'P -1'
_symmetry_space_group_name_Hall '-P 1'
_symmetry_space_group_name_H-M 'P -1'
_atom_sites_solution_hydrogens geom
_atom_sites_solution_primary direct
_audit_creation_method SHELXL-2014/7
_audit_update_record
;
2017-06-06 deposited with the CCDC.
2017-07-18 downloaded from the CCDC.
;
_cell_angle_alpha 97.165(2)
_cell_angle_beta 102.359(2)
_cell_angle_gamma 94.246(2)
_cell_formula_units_Z 2
_cell_length_a 10.4629(3)
_cell_length_b 12.2103(3)
_cell_length_c 15.7908(4)
_cell_measurement_reflns_used 18889
_cell_measurement_temperature 183(2)
_cell_measurement_theta_max 32.6680
_cell_measurement_theta_min 2.9180
_cell_volume 1944.63(9)
_computing_cell_refinement 'CrysAlis^Pro^ (Oxford, 2007)'
_computing_data_collection 'CrysAlis^Pro^ (Oxford, 2007)'
_computing_data_reduction 'CrysAlis^Pro^ (Oxford, 2007)'
_computing_molecular_graphics 'ORTEP-3 (Farrugia, 1997)'
_computing_publication_material 'SHELXL-2014/7 (Sheldrick, 2014)'
_computing_structure_refinement 'SHELXL-2014/7 (Sheldrick, 2014)'
_computing_structure_solution 'SHELXL-2014/7 (Sheldrick, 2014)'
_diffrn_ambient_temperature 183(2)
_diffrn_detector_area_resol_mean 10.4498
_diffrn_measured_fraction_theta_full 0.997
_diffrn_measured_fraction_theta_max 0.886
_diffrn_measurement_device_type 'Oxford Xcalibur Ruby CCD'
_diffrn_measurement_method '\o oscillation scan'
_diffrn_radiation_type MoK\a
_diffrn_radiation_wavelength 0.71073
_diffrn_reflns_av_R_equivalents 0.0423
_diffrn_reflns_av_unetI/netI 0.0423
_diffrn_reflns_Laue_measured_fraction_full 0.999
_diffrn_reflns_Laue_measured_fraction_max 0.886
_diffrn_reflns_limit_h_max 14
_diffrn_reflns_limit_h_min -13
_diffrn_reflns_limit_k_max 17
_diffrn_reflns_limit_k_min -17
_diffrn_reflns_limit_l_max 23
_diffrn_reflns_limit_l_min -23
_diffrn_reflns_number 42674
_diffrn_reflns_point_group_measured_fraction_full 0.999
_diffrn_reflns_point_group_measured_fraction_max 0.886
_diffrn_reflns_theta_full 30.44
_diffrn_reflns_theta_max 33.380
_diffrn_reflns_theta_min 2.483
_exptl_absorpt_coefficient_mu 3.371
_exptl_absorpt_correction_T_max 1.00000
_exptl_absorpt_correction_T_min 0.38979
_exptl_absorpt_correction_type multi-scan
_exptl_absorpt_process_details
;
CrysAlisPro, Agilent Technologies,
Version 1.171.37.31 (release 14-01-2014 CrysAlis171 .NET)
(compiled Jan 14 2014,18:38:05)
Empirical absorption correction using spherical harmonics,
 implemented in SCALE3 ABSPACK scaling algorithm.
;
_exptl_crystal_colour yellow
_exptl_crystal_density_diffrn 1.643
_exptl_crystal_description bLock
_exptl_crystal_F_000 972
_exptl_crystal_size_max 0.570
_exptl_crystal_size_mid 0.260
_exptl_crystal_size_min 0.170
_refine_diff_density_max 1.617
_refine_diff_density_min -1.161
_refine_diff_density_rms 0.132
_refine_ls_extinction_method none
_refine_ls_goodness_of_fit_ref 1.058
_refine_ls_hydrogen_treatment constr
_refine_ls_matrix_type full
_refine_ls_number_parameters 451
_refine_ls_number_reflns 13377
_refine_ls_number_restraints 0
_refine_ls_restrained_S_all 1.058
_refine_ls_R_factor_all 0.0401
_refine_ls_R_factor_gt 0.0315
_refine_ls_shift/su_max 0.003
_refine_ls_shift/su_mean 0.000
_refine_ls_structure_factor_coef Fsqd
_refine_ls_weighting_details 'w=1/[\s^2^(Fo^2^)+(0.0327P)^2^+1.3539P] where P=(Fo^2^+2Fc^2^)/3'
_refine_ls_weighting_scheme calc
_refine_ls_wR_factor_gt 0.0715
_refine_ls_wR_factor_ref 0.0769
_reflns_Friedel_coverage 0.000
_reflns_number_gt 11837
_reflns_number_total 13377
_reflns_threshold_expression 'I > 2\s(I)'
_cod_data_source_file c7dt02072d2.cif
_cod_data_source_block GIM090915
_cod_original_cell_volume 1944.62(8)
_cod_database_code 7043689
_shelx_shelxl_version_number 2014/7
_shelx_space_group_comment
;
The symmetry employed for this shelxl refinement is uniquely defined
by the following loop, which should always be used as a source of
symmetry information in preference to the above space-group names.
They are only intended as comments.
;
_shelx_estimated_absorpt_t_min 0.250
_shelx_estimated_absorpt_t_max 0.598

loop_
_space_group_symop_operation_xyz
'x, y, z'
'-x, -y, -z'

loop_
_atom_site_label
_atom_site_type_symbol
_atom_site_fract_x
_atom_site_fract_y
_atom_site_fract_z
_atom_site_U_iso_or_equiv
_atom_site_adp_type
_atom_site_occupancy
_atom_site_site_symmetry_order
_atom_site_calc_flag
_atom_site_refinement_flags_posn
_atom_site_refinement_flags_adp
Re1 Re 0.81409(2) 0.29471(2) 0.80005(2) 0.02341(3) Uani 1 1 d . .
C1 C 0.9698(3) 0.4297(2) 0.87789(19) 0.0349(6) Uani 1 1 d . .
H1A H 0.9756 0.5060 0.8711 0.042 Uiso 1 1 calc R U
C2 C 0.8965(3) 0.3918(3) 0.93578(18) 0.0348(6) Uani 1 1 d . .
H2A H 0.8562 0.4428 0.9696 0.042 Uiso 1 1 calc R U
C3 C 0.8832(3) 0.2783(3) 0.94319(17) 0.0330(6) Uani 1 1 d . .
H3A H 0.8242 0.2512 0.9757 0.040 Uiso 1 1 calc R U
C4 C 0.9586(3) 0.2026(2) 0.90172(17) 0.0303(5) Uani 1 1 d . .
C5 C 0.9602(3) 0.0895(3) 0.9155(2) 0.0383(7) Uani 1 1 d . .
H5A H 0.9063 0.0604 0.9505 0.046 Uiso 1 1 calc R U
C6 C 1.0380(3) 0.0234(3) 0.8790(2) 0.0452(8) Uani 1 1 d . .
H6A H 1.0399 -0.0514 0.8898 0.054 Uiso 1 1 calc R U
C7 C 1.1164(3) 0.0643(3) 0.8250(2) 0.0441(7) Uani 1 1 d . .
H7A H 1.1724 0.0172 0.8015 0.053 Uiso 1 1 calc R U
C8 C 1.1132(3) 0.1692(3) 0.8062(2) 0.0385(7) Uani 1 1 d . .
H8A H 1.1632 0.1937 0.7673 0.046 Uiso 1 1 calc R U
C9 C 1.0350(3) 0.2434(2) 0.84462(18) 0.0306(5) Uani 1 1 d . .
C10 C 1.0340(3) 0.3562(2) 0.83051(19) 0.0316(6) Uani 1 1 d . .
H10A H 1.0773 0.3818 0.7885 0.038 Uiso 1 1 calc R U
C11 C 0.6985(4) 0.6499(3) 0.8245(3) 0.0487(8) Uani 1 1 d . .
H11B H 0.6200 0.6740 0.8441 0.058 Uiso 1 1 calc R U
H11A H 0.6890 0.6603 0.7624 0.058 Uiso 1 1 calc R U
C12 C 0.8212(4) 0.7177(3) 0.8801(4) 0.0704(14) Uani 1 1 d . .
H12C H 0.8980 0.6958 0.8584 0.106 Uiso 1 1 calc R U
H12B H 0.8317 0.7046 0.9411 0.106 Uiso 1 1 calc R U
H12A H 0.8136 0.7967 0.8768 0.106 Uiso 1 1 calc R U
C13 C 0.8517(4) 0.5257(3) 0.6666(2) 0.0452(8) Uani 1 1 d . .
H13B H 0.9070 0.4645 0.6780 0.054 Uiso 1 1 calc R U
H13A H 0.8915 0.5920 0.7096 0.054 Uiso 1 1 calc R U
C14 C 0.8450(5) 0.5507(4) 0.5761(3) 0.0708(13) Uani 1 1 d . .
H14A H 0.8066 0.4845 0.5340 0.106 Uiso 1 1 calc R U
H14B H 0.9339 0.5726 0.5693 0.106 Uiso 1 1 calc R U
H14C H 0.7902 0.6115 0.5654 0.106 Uiso 1 1 calc R U
C15 C 0.4456(3) 0.4803(3) 0.7025(3) 0.0518(9) Uani 1 1 d . .
H15B H 0.4659 0.5227 0.6567 0.062 Uiso 1 1 calc R U
H15A H 0.4491 0.5332 0.7560 0.062 Uiso 1 1 calc R U
C16 C 0.3126(4) 0.4186(3) 0.6720(3) 0.0645(12) Uani 1 1 d . .
H16A H 0.3079 0.3707 0.6166 0.097 Uiso 1 1 calc R U
H16B H 0.2465 0.4714 0.6632 0.097 Uiso 1 1 calc R U
H16C H 0.2955 0.3731 0.7161 0.097 Uiso 1 1 calc R U
C17 C 0.5603(4) 0.0054(3) 0.8691(3) 0.0491(9) Uani 1 1 d . .
H17A H 0.5299 -0.0498 0.8156 0.059 Uiso 1 1 calc R U
H17B H 0.4835 0.0414 0.8818 0.059 Uiso 1 1 calc R U
C18 C 0.6201(4) -0.0505(3) 0.9437(3) 0.0597(11) Uani 1 1 d . .
H18C H 0.6490 0.0045 0.9966 0.090 Uiso 1 1 calc R U
H18B H 0.6960 -0.0861 0.9307 0.090 Uiso 1 1 calc R U
H18A H 0.5550 -0.1068 0.9533 0.090 Uiso 1 1 calc R U
C19 C 0.5406(3) 0.3067(3) 0.92702(19) 0.0394(7) Uani 1 1 d . .
H19A H 0.6051 0.3707 0.9281 0.047 Uiso 1 1 calc R U
H19B H 0.5794 0.2622 0.9724 0.047 Uiso 1 1 calc R U
C20 C 0.4157(4) 0.3468(4) 0.9451(3) 0.0572(10) Uani 1 1 d . .
H20C H 0.3516 0.2830 0.9423 0.086 Uiso 1 1 calc R U
H20B H 0.3799 0.3933 0.9013 0.086 Uiso 1 1 calc R U
H20A H 0.4341 0.3905 1.0037 0.086 Uiso 1 1 calc R U
C21 C 0.3942(3) 0.1019(3) 0.6880(2) 0.0440(8) Uani 1 1 d . .
H21A H 0.3490 0.1689 0.6771 0.053 Uiso 1 1 calc R U
H21B H 0.3667 0.0723 0.7377 0.053 Uiso 1 1 calc R U
C22 C 0.3575(4) 0.0171(3) 0.6087(2) 0.0559(10) Uani 1 1 d . .
H22C H 0.3946 -0.0519 0.6219 0.084 Uiso 1 1 calc R U
H22B H 0.3923 0.0441 0.5613 0.084 Uiso 1 1 calc R U
H22A H 0.2615 0.0031 0.5905 0.084 Uiso 1 1 calc R U
C23 C 0.8134(4) 0.0127(3) 0.6755(2) 0.0435(7) Uani 1 1 d . .
H23A H 0.8176 0.0398 0.7379 0.052 Uiso 1 1 calc R U
H23B H 0.9035 0.0005 0.6690 0.052 Uiso 1 1 calc R U
C24 C 0.7258(4) -0.0940(3) 0.6478(3) 0.0563(10) Uani 1 1 d . .
H24C H 0.7242 -0.1217 0.5865 0.084 Uiso 1 1 calc R U
H24B H 0.6365 -0.0814 0.6537 0.084 Uiso 1 1 calc R U
H24A H 0.7594 -0.1489 0.6849 0.084 Uiso 1 1 calc R U
C25 C 0.5772(3) 0.2455(3) 0.5435(2) 0.0378(7) Uani 1 1 d . .
H25A H 0.5330 0.2607 0.5926 0.045 Uiso 1 1 calc R U
H25B H 0.5540 0.1665 0.5176 0.045 Uiso 1 1 calc R U
C26 C 0.5344(5) 0.3189(3) 0.4758(3) 0.0616(11) Uani 1 1 d . .
H26C H 0.5811 0.3049 0.4285 0.092 Uiso 1 1 calc R U
H26B H 0.5548 0.3968 0.5027 0.092 Uiso 1 1 calc R U
H26A H 0.4395 0.3032 0.4518 0.092 Uiso 1 1 calc R U
C27 C 0.9588(6) 0.2207(6) 0.5414(3) 0.099(2) Uani 1 1 d . .
H27A H 0.8783 0.1755 0.5059 0.119 Uiso 1 1 calc R U
H27B H 0.9671 0.2908 0.5167 0.119 Uiso 1 1 calc R U
C28 C 1.0603(7) 0.1674(7) 0.5348(4) 0.133(3) Uani 1 1 d . .
H28C H 1.1410 0.2137 0.5664 0.199 Uiso 1 1 calc R U
H28B H 1.0626 0.1500 0.4728 0.199 Uiso 1 1 calc R U
H28A H 1.0537 0.0984 0.5600 0.199 Uiso 1 1 calc R U
C30 C 1.1922(6) 0.7542(4) 0.7260(3) 0.0719(14) Uani 1 1 d . .
O1 O 0.7100(2) 0.53389(17) 0.83364(14) 0.0399(5) Uani 1 1 d . .
O2 O 0.7205(2) 0.49442(17) 0.67560(14) 0.0371(5) Uani 1 1 d . .
O3 O 0.5392(2) 0.40190(17) 0.72080(14) 0.0333(4) Uani 1 1 d . .
O4 O 0.6583(2) 0.08791(17) 0.85568(14) 0.0364(5) Uani 1 1 d . .
O5 O 0.5100(2) 0.23979(17) 0.84183(13) 0.0318(4) Uani 1 1 d . .
O6 O 0.5341(2) 0.13009(17) 0.70903(13) 0.0337(4) Uani 1 1 d . .
O7 O 0.7628(2) 0.09349(17) 0.62252(13) 0.0377(5) Uani 1 1 d . .
O8 O 0.7167(2) 0.26865(19) 0.57414(13) 0.0393(5) Uani 1 1 d . .
O9 O 0.9434(2) 0.2468(2) 0.63202(16) 0.0521(7) Uani 1 1 d . .
O10 O 1.3715(4) 0.6920(4) 0.8363(3) 0.1064(15) Uani 1 1 d . .
O11 O 1.2317(4) 0.8142(3) 0.8901(2) 0.0838(11) Uani 1 1 d . .
O12 O 1.1514(5) 0.6252(3) 0.8313(3) 0.1090(15) Uani 1 1 d . .
F1 F 1.2544(5) 0.8435(3) 0.7140(3) 0.1418(19) Uani 1 1 d . .
F2 F 1.1901(5) 0.6713(3) 0.66347(18) 0.1086(13) Uani 1 1 d . .
F3 F 1.0663(5) 0.7838(3) 0.7132(3) 0.1258(15) Uani 1 1 d . .
P1 P 0.69343(7) 0.43335(6) 0.75548(4) 0.02698(13) Uani 1 1 d . .
P2 P 0.62308(7) 0.18808(6) 0.80085(4) 0.02580(13) Uani 1 1 d . .
P3 P 0.80330(7) 0.22356(6) 0.65543(5) 0.03000(15) Uani 1 1 d . .
S1 S 1.24055(9) 0.71678(7) 0.83313(6) 0.04354(18) Uani 1 1 d . .

loop_
_atom_site_aniso_label
_atom_site_aniso_U_11
_atom_site_aniso_U_22
_atom_site_aniso_U_33
_atom_site_aniso_U_23
_atom_site_aniso_U_13
_atom_site_aniso_U_12
Re1 0.02095(6) 0.02675(5) 0.02028(5) -0.00121(3) 0.00416(3) -0.00282(3)
C1 0.0276(15) 0.0319(13) 0.0355(14) -0.0047(11) -0.0047(11) -0.0079(10)
C2 0.0271(15) 0.0421(15) 0.0273(12) -0.0092(11) -0.0023(10) 0.0006(11)
C3 0.0253(14) 0.0487(16) 0.0206(11) 0.0004(10) 0.0003(9) -0.0024(11)
C4 0.0258(14) 0.0375(14) 0.0234(11) 0.0036(10) -0.0010(9) -0.0027(10)
C5 0.0336(17) 0.0436(16) 0.0352(15) 0.0143(12) -0.0010(12) 0.0001(12)
C6 0.0396(19) 0.0409(17) 0.0506(19) 0.0114(14) -0.0020(14) 0.0037(13)
C7 0.0340(18) 0.0431(17) 0.054(2) 0.0036(14) 0.0074(14) 0.0083(13)
C8 0.0273(15) 0.0440(16) 0.0436(16) 0.0029(13) 0.0091(12) 0.0031(12)
C9 0.0203(13) 0.0365(14) 0.0313(13) 0.0021(10) 0.0012(10) -0.0022(10)
C10 0.0205(13) 0.0368(14) 0.0338(13) 0.0027(11) 0.0022(10) -0.0054(10)
C11 0.046(2) 0.0278(14) 0.066(2) -0.0066(14) 0.0052(17) 0.0026(13)
C12 0.045(2) 0.045(2) 0.105(4) -0.027(2) 0.005(2) -0.0035(16)
C13 0.0406(19) 0.0481(18) 0.0488(19) 0.0152(15) 0.0134(15) -0.0066(14)
C14 0.065(3) 0.095(3) 0.059(3) 0.034(2) 0.021(2) -0.008(2)
C15 0.0319(18) 0.0387(17) 0.083(3) 0.0147(17) 0.0033(17) 0.0080(13)
C16 0.032(2) 0.057(2) 0.096(3) 0.012(2) -0.006(2) 0.0061(16)
C17 0.048(2) 0.0466(18) 0.054(2) 0.0152(16) 0.0169(17) -0.0113(15)
C18 0.060(3) 0.048(2) 0.087(3) 0.033(2) 0.035(2) 0.0118(17)
C19 0.0324(16) 0.0535(18) 0.0286(13) -0.0083(12) 0.0093(11) -0.0039(13)
C20 0.042(2) 0.075(3) 0.052(2) -0.0170(19) 0.0202(17) 0.0047(18)
C21 0.0282(16) 0.0526(19) 0.0438(17) -0.0097(14) 0.0058(13) -0.0092(13)
C22 0.047(2) 0.065(2) 0.0433(19) -0.0086(17) 0.0020(16) -0.0202(17)
C23 0.0415(19) 0.0406(16) 0.0414(17) -0.0073(13) 0.0005(14) 0.0077(13)
C24 0.056(2) 0.046(2) 0.061(2) -0.0005(17) 0.0082(19) -0.0014(17)
C25 0.0401(18) 0.0388(15) 0.0308(14) 0.0013(11) 0.0045(12) -0.0032(12)
C26 0.065(3) 0.057(2) 0.054(2) 0.0193(18) -0.0093(19) -0.0039(19)
C27 0.069(4) 0.177(6) 0.055(3) -0.014(3) 0.036(3) 0.012(4)
C28 0.095(5) 0.206(8) 0.085(4) -0.062(5) 0.039(4) 0.016(5)
C30 0.108(4) 0.053(2) 0.049(2) 0.0031(19) 0.012(2) -0.008(2)
O1 0.0470(14) 0.0304(10) 0.0369(11) -0.0060(8) 0.0041(9) 0.0033(9)
O2 0.0380(12) 0.0377(11) 0.0376(11) 0.0118(9) 0.0105(9) 0.0002(9)
O3 0.0258(10) 0.0324(10) 0.0394(11) 0.0040(8) 0.0031(8) 0.0025(7)
O4 0.0339(12) 0.0367(11) 0.0389(11) 0.0112(9) 0.0088(9) -0.0049(8)
O5 0.0265(10) 0.0403(10) 0.0269(9) -0.0034(8) 0.0087(7) -0.0022(8)
O6 0.0247(10) 0.0443(11) 0.0269(9) -0.0076(8) 0.0059(7) -0.0092(8)
O7 0.0417(13) 0.0370(11) 0.0291(10) -0.0070(8) 0.0029(9) 0.0040(9)
O8 0.0417(13) 0.0484(12) 0.0256(9) 0.0069(9) 0.0062(9) -0.0075(10)
O9 0.0343(13) 0.0832(18) 0.0373(12) -0.0083(12) 0.0182(10) -0.0054(12)
O10 0.061(2) 0.141(4) 0.100(3) -0.031(3) -0.003(2) 0.043(2)
O11 0.130(3) 0.076(2) 0.0469(17) -0.0007(15) 0.0199(19) 0.038(2)
O12 0.130(4) 0.086(3) 0.115(3) 0.040(2) 0.038(3) -0.033(2)
F1 0.261(6) 0.081(2) 0.100(3) 0.032(2) 0.083(3) -0.029(3)
F2 0.191(4) 0.085(2) 0.0401(14) -0.0106(14) 0.0114(19) 0.028(2)
F3 0.146(4) 0.088(2) 0.114(3) 0.012(2) -0.044(3) 0.038(2)
P1 0.0267(4) 0.0264(3) 0.0255(3) -0.0006(2) 0.0046(2) -0.0015(2)
P2 0.0242(3) 0.0301(3) 0.0215(3) -0.0001(2) 0.0059(2) -0.0033(2)
P3 0.0282(4) 0.0370(4) 0.0231(3) -0.0029(3) 0.0078(3) -0.0016(3)
S1 0.0452(5) 0.0462(4) 0.0407(4) 0.0044(3) 0.0132(3) 0.0069(3)

loop_
_atom_type_symbol
_atom_type_description
_atom_type_scat_dispersion_real
_atom_type_scat_dispersion_imag
_atom_type_scat_source
C C 0.0033 0.0016 'International Tables Vol C Tables 4.2.6.8 and 6.1.1.4'
H H 0.0000 0.0000 'International Tables Vol C Tables 4.2.6.8 and 6.1.1.4'
O O 0.0106 0.0060 'International Tables Vol C Tables 4.2.6.8 and 6.1.1.4'
F F 0.0171 0.0103 'International Tables Vol C Tables 4.2.6.8 and 6.1.1.4'
P P 0.1023 0.0942 'International Tables Vol C Tables 4.2.6.8 and 6.1.1.4'
S S 0.1246 0.1234 'International Tables Vol C Tables 4.2.6.8 and 6.1.1.4'
Re Re -1.0185 7.2310 'International Tables Vol C Tables 4.2.6.8 and 6.1.1.4'

loop_
_geom_angle_atom_site_label_1
_geom_angle_atom_site_label_2
_geom_angle_atom_site_label_3
_geom_angle
C3 Re1 C1 65.15(11)
C3 Re1 C2 36.09(11)
C1 Re1 C2 36.26(11)
C3 Re1 P1 122.00(8)
C1 Re1 P1 86.87(8)
C2 Re1 P1 92.52(8)
C3 Re1 C10 76.54(10)
C1 Re1 C10 35.70(10)
C2 Re1 C10 64.59(11)
P1 Re1 C10 109.54(8)
C3 Re1 P2 87.62(8)
C1 Re1 P2 144.84(8)
C2 Re1 P2 109.15(8)
P1 Re1 P2 89.73(3)
C10 Re1 P2 159.56(8)
C3 Re1 P3 147.80(8)
C1 Re1 P3 123.28(8)
C2 Re1 P3 158.99(8)
P1 Re1 P3 90.17(3)
C10 Re1 P3 94.90(7)
P2 Re1 P3 91.69(2)
C3 Re1 C4 35.86(10)
C1 Re1 C4 74.90(10)
C2 Re1 C4 63.69(10)
P1 Re1 C4 156.15(7)
C10 Re1 C4 63.26(10)
P2 Re1 C4 96.35(7)
P3 Re1 C4 112.59(7)
C3 Re1 C9 63.70(10)
C1 Re1 C9 62.98(10)
C2 Re1 C9 74.51(10)
P1 Re1 C9 144.49(7)
C10 Re1 C9 35.00(10)
P2 Re1 C9 125.66(7)
P3 Re1 C9 91.39(7)
C4 Re1 C9 34.60(9)
C10 C1 C2 120.7(3)
C10 C1 Re1 73.40(15)
C2 C1 Re1 72.23(15)
C10 C1 H1A 119.7
C2 C1 H1A 119.7
Re1 C1 H1A 126.6
C3 C2 C1 119.7(3)
C3 C2 Re1 71.45(15)
C1 C2 Re1 71.51(15)
C3 C2 H2A 120.1
C1 C2 H2A 120.1
Re1 C2 H2A 129.3
C2 C3 C4 120.4(3)
C2 C3 Re1 72.46(16)
C4 C3 Re1 77.62(15)
C2 C3 H3A 119.8
C4 C3 H3A 119.8
Re1 C3 H3A 121.3
C5 C4 C9 119.0(3)
C5 C4 C3 122.5(3)
C9 C4 C3 118.5(3)
C5 C4 Re1 132.4(2)
C9 C4 Re1 73.22(16)
C3 C4 Re1 66.52(16)
C6 C5 C4 120.4(3)
C6 C5 H5A 119.8
C4 C5 H5A 119.8
C5 C6 C7 120.7(3)
C5 C6 H6A 119.7
C7 C6 H6A 119.7
C8 C7 C6 121.2(3)
C8 C7 H7A 119.4
C6 C7 H7A 119.4
C7 C8 C9 120.4(3)
C7 C8 H8A 119.8
C9 C8 H8A 119.8
C10 C9 C8 122.4(3)
C10 C9 C4 119.4(3)
C8 C9 C4 118.2(3)
C10 C9 Re1 67.70(16)
C8 C9 Re1 134.7(2)
C4 C9 Re1 72.18(16)
C1 C10 C9 120.6(3)
C1 C10 Re1 70.90(16)
C9 C10 Re1 77.30(16)
C1 C10 H10A 119.7
C9 C10 H10A 119.7
Re1 C10 H10A 123.5
O1 C11 C12 108.3(3)
O1 C11 H11B 110.0
C12 C11 H11B 110.0
O1 C11 H11A 110.0
C12 C11 H11A 110.0
H11B C11 H11A 108.4
C11 C12 H12C 109.5
C11 C12 H12B 109.5
H12C C12 H12B 109.5
C11 C12 H12A 109.5
H12C C12 H12A 109.5
H12B C12 H12A 109.5
O2 C13 C14 108.7(3)
O2 C13 H13B 109.9
C14 C13 H13B 109.9
O2 C13 H13A 109.9
C14 C13 H13A 109.9
H13B C13 H13A 108.3
C13 C14 H14A 109.5
C13 C14 H14B 109.5
H14A C14 H14B 109.5
C13 C14 H14C 109.5
H14A C14 H14C 109.5
H14B C14 H14C 109.5
O3 C15 C16 108.4(3)
O3 C15 H15B 110.0
C16 C15 H15B 110.0
O3 C15 H15A 110.0
C16 C15 H15A 110.0
H15B C15 H15A 108.4
C15 C16 H16A 109.5
C15 C16 H16B 109.5
H16A C16 H16B 109.5
C15 C16 H16C 109.5
H16A C16 H16C 109.5
H16B C16 H16C 109.5
O4 C17 C18 108.6(3)
O4 C17 H17A 110.0
C18 C17 H17A 110.0
O4 C17 H17B 110.0
C18 C17 H17B 110.0
H17A C17 H17B 108.3
C17 C18 H18C 109.5
C17 C18 H18B 109.5
H18C C18 H18B 109.5
C17 C18 H18A 109.5
H18C C18 H18A 109.5
H18B C18 H18A 109.5
O5 C19 C20 108.3(3)
O5 C19 H19A 110.0
C20 C19 H19A 110.0
O5 C19 H19B 110.0
C20 C19 H19B 110.0
H19A C19 H19B 108.4
C19 C20 H20C 109.5
C19 C20 H20B 109.5
H20C C20 H20B 109.5
C19 C20 H20A 109.5
H20C C20 H20A 109.5
H20B C20 H20A 109.5
O6 C21 C22 109.1(3)
O6 C21 H21A 109.9
C22 C21 H21A 109.9
O6 C21 H21B 109.9
C22 C21 H21B 109.9
H21A C21 H21B 108.3
C21 C22 H22C 109.5
C21 C22 H22B 109.5
H22C C22 H22B 109.5
C21 C22 H22A 109.5
H22C C22 H22A 109.5
H22B C22 H22A 109.5
O7 C23 C24 109.5(3)
O7 C23 H23A 109.8
C24 C23 H23A 109.8
O7 C23 H23B 109.8
C24 C23 H23B 109.8
H23A C23 H23B 108.2
C23 C24 H24C 109.5
C23 C24 H24B 109.5
H24C C24 H24B 109.5
C23 C24 H24A 109.5
H24C C24 H24A 109.5
H24B C24 H24A 109.5
O8 C25 C26 107.4(3)
O8 C25 H25A 110.2
C26 C25 H25A 110.2
O8 C25 H25B 110.2
C26 C25 H25B 110.2
H25A C25 H25B 108.5
C25 C26 H26C 109.5
C25 C26 H26B 109.5
H26C C26 H26B 109.5
C25 C26 H26A 109.5
H26C C26 H26A 109.5
H26B C26 H26A 109.5
C28 C27 O9 113.7(6)
C28 C27 H27A 108.8
O9 C27 H27A 108.8
C28 C27 H27B 108.8
O9 C27 H27B 108.8
H27A C27 H27B 107.7
C27 C28 H28C 109.5
C27 C28 H28B 109.5
H28C C28 H28B 109.5
C27 C28 H28A 109.5
H28C C28 H28A 109.5
H28B C28 H28A 109.5
F1 C30 F2 111.9(5)
F1 C30 F3 100.7(5)
F2 C30 F3 105.9(5)
F1 C30 S1 114.9(4)
F2 C30 S1 112.7(4)
F3 C30 S1 109.6(4)
C11 O1 P1 126.3(2)
C13 O2 P1 121.9(2)
C15 O3 P1 124.7(2)
C17 O4 P2 123.6(2)
C19 O5 P2 121.02(19)
C21 O6 P2 126.98(19)
C23 O7 P3 120.83(19)
C25 O8 P3 125.56(19)
C27 O9 P3 120.7(3)
O3 P1 O1 105.62(12)
O3 P1 O2 98.28(12)
O1 P1 O2 102.98(12)
O3 P1 Re1 116.74(8)
O1 P1 Re1 110.75(9)
O2 P1 Re1 120.53(9)
O6 P2 O5 98.34(11)
O6 P2 O4 104.84(12)
O5 P2 O4 102.93(11)
O6 P2 Re1 117.86(8)
O5 P2 Re1 121.30(8)
O4 P2 Re1 109.46(8)
O8 P3 O9 97.62(13)
O8 P3 O7 97.86(12)
O9 P3 O7 104.05(13)
O8 P3 Re1 123.77(9)
O9 P3 Re1 110.15(9)
O7 P3 Re1 119.80(9)
O12 S1 O10 114.6(3)
O12 S1 O11 116.6(3)
O10 S1 O11 113.5(2)
O12 S1 C30 103.4(3)
O10 S1 C30 102.3(3)
O11 S1 C30 104.1(2)

loop_
_geom_bond_atom_site_label_1
_geom_bond_atom_site_label_2
_geom_bond_distance
Re1 C3 2.260(3)
Re1 C1 2.263(3)
Re1 C2 2.273(3)
Re1 P1 2.2778(8)
Re1 C10 2.295(3)
Re1 P2 2.3062(7)
Re1 P3 2.3158(7)
Re1 C4 2.407(3)
Re1 C9 2.420(3)
C1 C10 1.398(4)
C1 C2 1.411(4)
C1 H1A 0.9500
C2 C3 1.404(4)
C2 H2A 0.9500
C3 C4 1.443(4)
C3 H3A 0.9500
C4 C5 1.426(4)
C4 C9 1.435(4)
C5 C6 1.352(5)
C5 H5A 0.9500
C6 C7 1.412(5)
C6 H6A 0.9500
C7 C8 1.352(5)
C7 H7A 0.9500
C8 C9 1.430(4)
C8 H8A 0.9500
C9 C10 1.423(4)
C10 H10A 0.9500
C11 O1 1.452(4)
C11 C12 1.511(5)
C11 H11B 0.9900
C11 H11A 0.9900
C12 H12C 0.9800
C12 H12B 0.9800
C12 H12A 0.9800
C13 O2 1.438(4)
C13 C14 1.486(5)
C13 H13B 0.9900
C13 H13A 0.9900
C14 H14A 0.9800
C14 H14B 0.9800
C14 H14C 0.9800
C15 O3 1.430(4)
C15 C16 1.484(5)
C15 H15B 0.9900
C15 H15A 0.9900
C16 H16A 0.9800
C16 H16B 0.9800
C16 H16C 0.9800
C17 O4 1.451(4)
C17 C18 1.481(6)
C17 H17A 0.9900
C17 H17B 0.9900
C18 H18C 0.9800
C18 H18B 0.9800
C18 H18A 0.9800
C19 O5 1.443(3)
C19 C20 1.499(5)
C19 H19A 0.9900
C19 H19B 0.9900
C20 H20C 0.9800
C20 H20B 0.9800
C20 H20A 0.9800
C21 O6 1.436(4)
C21 C22 1.482(4)
C21 H21A 0.9900
C21 H21B 0.9900
C22 H22C 0.9800
C22 H22B 0.9800
C22 H22A 0.9800
C23 O7 1.431(4)
C23 C24 1.496(5)
C23 H23A 0.9900
C23 H23B 0.9900
C24 H24C 0.9800
C24 H24B 0.9800
C24 H24A 0.9800
C25 O8 1.431(4)
C25 C26 1.497(5)
C25 H25A 0.9900
C25 H25B 0.9900
C26 H26C 0.9800
C26 H26B 0.9800
C26 H26A 0.9800
C27 C28 1.303(8)
C27 O9 1.471(5)
C27 H27A 0.9900
C27 H27B 0.9900
C28 H28C 0.9800
C28 H28B 0.9800
C28 H28A 0.9800
C30 F1 1.284(5)
C30 F2 1.318(6)
C30 F3 1.372(7)
C30 S1 1.785(5)
O1 P1 1.600(2)
O2 P1 1.608(2)
O3 P1 1.590(2)
O4 P2 1.605(2)
O5 P2 1.598(2)
O6 P2 1.593(2)
O7 P3 1.604(2)
O8 P3 1.589(2)
O9 P3 1.601(2)
O10 S1 1.417(4)
O11 S1 1.420(3)
O12 S1 1.396(3)

loop_
_geom_torsion_atom_site_label_1
_geom_torsion_atom_site_label_2
_geom_torsion_atom_site_label_3
_geom_torsion_atom_site_label_4
_geom_torsion
C10 C1 C2 C3 -2.7(4)
Re1 C1 C2 C3 54.7(2)
C10 C1 C2 Re1 -57.4(2)
C1 C2 C3 C4 8.7(4)
Re1 C2 C3 C4 63.5(2)
C1 C2 C3 Re1 -54.8(2)
C2 C3 C4 C5 172.6(3)
Re1 C3 C4 C5 -126.5(3)
C2 C3 C4 C9 -7.3(4)
Re1 C3 C4 C9 53.6(2)
C2 C3 C4 Re1 -60.9(2)
C9 C4 C5 C6 3.5(4)
C3 C4 C5 C6 -176.4(3)
Re1 C4 C5 C6 96.9(4)
C4 C5 C6 C7 -1.6(5)
C5 C6 C7 C8 -1.9(5)
C6 C7 C8 C9 3.3(5)
C7 C8 C9 C10 176.6(3)
C7 C8 C9 C4 -1.3(4)
C7 C8 C9 Re1 -93.7(4)
C5 C4 C9 C10 180.0(3)
C3 C4 C9 C10 -0.1(4)
Re1 C4 C9 C10 50.3(2)
C5 C4 C9 C8 -2.1(4)
C3 C4 C9 C8 177.8(3)
Re1 C4 C9 C8 -131.8(3)
C5 C4 C9 Re1 129.7(3)
C3 C4 C9 Re1 -50.4(2)
C2 C1 C10 C9 -4.8(4)
Re1 C1 C10 C9 -61.6(2)
C2 C1 C10 Re1 56.8(2)
C8 C9 C10 C1 -171.7(3)
C4 C9 C10 C1 6.1(4)
Re1 C9 C10 C1 58.5(2)
C8 C9 C10 Re1 129.8(3)
C4 C9 C10 Re1 -52.4(2)
C12 C11 O1 P1 -126.9(3)
C14 C13 O2 P1 164.5(3)
C16 C15 O3 P1 -179.8(3)
C18 C17 O4 P2 -162.0(3)
C20 C19 O5 P2 177.5(2)
C22 C21 O6 P2 -160.7(3)
C24 C23 O7 P3 159.0(2)
C26 C25 O8 P3 170.9(3)
C28 C27 O9 P3 -133.2(6)
C15 O3 P1 O1 46.7(3)
C15 O3 P1 O2 -59.4(3)
C15 O3 P1 Re1 170.2(3)
C11 O1 P1 O3 -80.8(3)
C11 O1 P1 O2 21.8(3)
C11 O1 P1 Re1 152.0(2)
C13 O2 P1 O3 -170.3(2)
C13 O2 P1 O1 81.5(3)
C13 O2 P1 Re1 -42.4(3)
C21 O6 P2 O5 -19.4(3)
C21 O6 P2 O4 86.5(3)
C21 O6 P2 Re1 -151.6(2)
C19 O5 P2 O6 -177.8(2)
C19 O5 P2 O4 74.8(2)
C19 O5 P2 Re1 -47.9(2)
C17 O4 P2 O6 -52.8(3)
C17 O4 P2 O5 49.6(3)
C17 O4 P2 Re1 179.8(2)
C25 O8 P3 O9 162.6(2)
C25 O8 P3 O7 57.2(3)
C25 O8 P3 Re1 -76.9(2)
C27 O9 P3 O8 -42.9(4)
C27 O9 P3 O7 57.2(4)
C27 O9 P3 Re1 -173.2(4)
C23 O7 P3 O8 -178.2(2)
C23 O7 P3 O9 81.8(3)
C23 O7 P3 Re1 -41.7(3)
F1 C30 S1 O12 174.6(5)
F2 C30 S1 O12 -55.5(5)
F3 C30 S1 O12 62.2(4)
F1 C30 S1 O10 -66.0(5)
F2 C30 S1 O10 63.9(5)
F3 C30 S1 O10 -178.5(3)
F1 C30 S1 O11 52.4(5)
F2 C30 S1 O11 -177.8(5)
F3 C30 S1 O11 -60.1(4)
